data_4074541
loop_
_publ_author_name
'Lund, Clinton L.'
'Schachner, J\"org A.'
'Quail, J. Wilson'
'M\"uller, Jens'

_publ_section_title
;
 [1]Ferrocenophanes, [1]Chromarenophanes, and [1]Vanadarenophanes with
 Aluminium and Gallium in Bridging Positions
;
_journal_issue 24
_journal_name_full Organometallics
_journal_page_first 5817
_journal_paper_doi 10.1021/om060736q
_journal_volume 25
_journal_year 2006
_chemical_formula_moiety 'C23 H40 Ga N Si3 V, 0.5(C6 H6)'
_chemical_formula_sum 'C26 H43 Ga N Si3 V'
_chemical_formula_weight 574.54
_chemical_name_systematic
; 
 ? 
;
_space_group_IT_number 2
_symmetry_cell_setting triclinic
_symmetry_space_group_name_Hall '-P 1'
_symmetry_space_group_name_H-M 'P -1'
_atom_sites_solution_hydrogens geom
_atom_sites_solution_primary direct
_atom_sites_solution_secondary difmap
_audit_creation_method SHELXL-97
_cell_angle_alpha 81.577(2)
_cell_angle_beta 89.047(2)
_cell_angle_gamma 63.324(2)
_cell_formula_units_Z 2
_cell_length_a 8.9868(3)
_cell_length_b 9.1721(3)
_cell_length_c 19.6692(5)
_cell_measurement_reflns_used 17290
_cell_measurement_temperature 173(2)
_cell_measurement_theta_max 27.485
_cell_measurement_theta_min 0.998
_cell_volume 1430.88(8)
_computing_cell_refinement 'HKL Scalepack (Otwinowski & Minor 1997)'
_computing_data_collection 'Collect (Nonius BV, 1998)'
_computing_data_reduction 'HKL Denzo and Scalepack (Otwinowski & Minor 1997)'
_computing_molecular_graphics 'Ortep-3 for Windows (Farrugia, 1997)'
_computing_publication_material 'SHELXL-97 (Sheldrick, 1997)'
_computing_structure_refinement 'SHELXL-97 (Sheldrick, 1997)'
_computing_structure_solution 'SIR97 (Altomare et al., 1997)'
_diffrn_ambient_temperature 173(2)
_diffrn_detector_area_resol_mean 9
_diffrn_measured_fraction_theta_full 0.993
_diffrn_measured_fraction_theta_max 0.993
_diffrn_measurement_device 'Nonius KappaCCD'
_diffrn_measurement_method '\f scans and \w scans with \k offsets'
_diffrn_radiation_monochromator 'horizonally mounted graphite crystal'
_diffrn_radiation_source 'fine-focus sealed tube'
_diffrn_radiation_type MoK\a
_diffrn_radiation_wavelength 0.71073
_diffrn_reflns_av_R_equivalents 0.0602
_diffrn_reflns_av_sigmaI/netI 0.0578
_diffrn_reflns_limit_h_max 11
_diffrn_reflns_limit_h_min -11
_diffrn_reflns_limit_k_max 11
_diffrn_reflns_limit_k_min -11
_diffrn_reflns_limit_l_max 25
_diffrn_reflns_limit_l_min -25
_diffrn_reflns_number 21117
_diffrn_reflns_theta_full 27.54
_diffrn_reflns_theta_max 27.54
_diffrn_reflns_theta_min 2.52
_diffrn_standards_decay_% 0
_diffrn_standards_interval_count 0
_diffrn_standards_interval_time 0
_diffrn_standards_number 0
_exptl_absorpt_coefficient_mu 1.408
_exptl_absorpt_correction_T_max 0.869
_exptl_absorpt_correction_T_min 0.787
_exptl_absorpt_correction_type psi-scan
_exptl_absorpt_process_details 'Shelxtl 6.10 (Bruker-AXS, 2000)'
_exptl_crystal_colour orange
_exptl_crystal_density_diffrn 1.334
_exptl_crystal_density_method 'not measured'
_exptl_crystal_description block
_exptl_crystal_F_000 604
_exptl_crystal_size_max 0.15
_exptl_crystal_size_mid 0.12
_exptl_crystal_size_min 0.10
_refine_diff_density_max 0.362
_refine_diff_density_min -0.537
_refine_diff_density_rms 0.082
_refine_ls_extinction_method none
_refine_ls_goodness_of_fit_ref 1.034
_refine_ls_hydrogen_treatment constr
_refine_ls_matrix_type full
_refine_ls_number_parameters 299
_refine_ls_number_reflns 6560
_refine_ls_number_restraints 0
_refine_ls_restrained_S_all 1.034
_refine_ls_R_factor_all 0.0610
_refine_ls_R_factor_gt 0.0403
_refine_ls_shift/su_max 0.000
_refine_ls_shift/su_mean 0.000
_refine_ls_structure_factor_coef Fsqd
_refine_ls_weighting_details 'calc w=1/[\s^2^(Fo^2^)+(0.0252P)^2^+1.3364P] where P=(Fo^2^+2Fc^2^)/3'
_refine_ls_weighting_scheme calc
_refine_ls_wR_factor_gt 0.0820
_refine_ls_wR_factor_ref 0.0918
_reflns_number_gt 5124
_reflns_number_total 6560
_reflns_threshold_expression >2\s(I)
_cod_data_source_file om060736qsi20060814_105958.cif
_cod_data_source_block 389
_cod_database_code 4074541

loop_
_symmetry_equiv_pos_as_xyz
'x, y, z'
'-x, -y, -z'

loop_
_atom_site_label
_atom_site_type_symbol
_atom_site_fract_x
_atom_site_fract_y
_atom_site_fract_z
_atom_site_U_iso_or_equiv
_atom_site_adp_type
_atom_site_occupancy
_atom_site_symmetry_multiplicity
_atom_site_calc_flag
_atom_site_refinement_flags
Ga1 Ga 0.65427(4) 0.80118(4) 0.231465(14) 0.02011(8) Uani 1 1 d .
V1 V 0.78308(6) 0.59692(6) 0.11693(2) 0.02120(11) Uani 1 1 d .
Si1 Si 0.54282(10) 1.03443(9) 0.31856(4) 0.02301(16) Uani 1 1 d .
Si2 Si 0.38102(10) 0.78939(10) 0.33931(4) 0.02537(17) Uani 1 1 d .
Si3 Si 0.74782(10) 0.67582(10) 0.39759(4) 0.02625(18) Uani 1 1 d .
N1 N 0.6055(3) 1.0508(3) 0.22916(11) 0.0245(5) Uani 1 1 d .
C1 C 0.5458(3) 0.7819(3) 0.14654(13) 0.0227(6) Uani 1 1 d .
C2 C 0.5372(3) 0.6296(4) 0.14773(14) 0.0255(6) Uani 1 1 d .
H2 H 0.5043 0.5841 0.1883 0.031 Uiso 1 1 calc R
C3 C 0.5765(4) 0.5439(4) 0.09013(15) 0.0305(6) Uani 1 1 d .
H3 H 0.5701 0.4427 0.0928 0.037 Uiso 1 1 calc R
C4 C 0.6252(4) 0.6089(4) 0.02881(14) 0.0315(7) Uani 1 1 d .
H4 H 0.6540 0.5506 -0.0093 0.038 Uiso 1 1 calc R
C5 C 0.6303(3) 0.7608(4) 0.02510(13) 0.0287(6) Uani 1 1 d .
H5 H 0.6593 0.8072 -0.0163 0.034 Uiso 1 1 calc R
C6 C 0.5924(3) 0.8454(4) 0.08289(13) 0.0255(6) Uani 1 1 d .
H6 H 0.5979 0.9472 0.0794 0.031 Uiso 1 1 calc R
C7 C 0.8825(3) 0.6432(3) 0.20749(13) 0.0238(6) Uani 1 1 d .
C8 C 0.9052(3) 0.4763(4) 0.21815(13) 0.0265(6) Uani 1 1 d .
H8 H 0.8649 0.4384 0.2584 0.032 Uiso 1 1 calc R
C9 C 0.9863(4) 0.3647(4) 0.17051(14) 0.0293(6) Uani 1 1 d .
H9 H 0.9979 0.2554 0.1789 0.035 Uiso 1 1 calc R
C10 C 1.0491(3) 0.4190(4) 0.11073(14) 0.0308(7) Uani 1 1 d .
H10 H 1.1017 0.3468 0.0783 0.037 Uiso 1 1 calc R
C11 C 1.0329(4) 0.5808(4) 0.09974(15) 0.0319(7) Uani 1 1 d .
H11 H 1.0768 0.6167 0.0601 0.038 Uiso 1 1 calc R
C12 C 0.9516(3) 0.6911(4) 0.14734(14) 0.0296(6) Uani 1 1 d .
H12 H 0.9431 0.7994 0.1390 0.035 Uiso 1 1 calc R
C13 C 0.5765(3) 0.8157(3) 0.33006(12) 0.0204(5) Uani 1 1 d .
C14 C 0.4691(5) 1.1713(4) 0.17849(15) 0.0405(8) Uani 1 1 d .
H14A H 0.4333 1.2832 0.1888 0.049 Uiso 1 1 calc R
H14B H 0.3745 1.1451 0.1814 0.049 Uiso 1 1 calc R
H14C H 0.5096 1.1648 0.1319 0.049 Uiso 1 1 calc R
C15 C 0.7547(5) 1.0789(5) 0.21904(19) 0.0463(9) Uani 1 1 d .
H15A H 0.7289 1.1899 0.2280 0.056 Uiso 1 1 calc R
H15B H 0.7878 1.0687 0.1716 0.056 Uiso 1 1 calc R
H15C H 0.8464 0.9966 0.2509 0.056 Uiso 1 1 calc R
C16 C 0.3264(4) 1.2001(4) 0.32280(17) 0.0369(7) Uani 1 1 d .
H16A H 0.3245 1.3084 0.3104 0.044 Uiso 1 1 calc R
H16B H 0.2896 1.1900 0.3697 0.044 Uiso 1 1 calc R
H16C H 0.2515 1.1890 0.2906 0.044 Uiso 1 1 calc R
C17 C 0.6737(5) 1.0889(4) 0.37203(17) 0.0428(8) Uani 1 1 d .
H17A H 0.7903 1.0055 0.3732 0.051 Uiso 1 1 calc R
H17B H 0.6352 1.0927 0.4190 0.051 Uiso 1 1 calc R
H17C H 0.6644 1.1973 0.3521 0.051 Uiso 1 1 calc R
C18 C 0.2185(4) 0.9149(4) 0.26791(17) 0.0400(8) Uani 1 1 d .
H18A H 0.1428 0.8655 0.2645 0.048 Uiso 1 1 calc R
H18B H 0.2727 0.9167 0.2244 0.048 Uiso 1 1 calc R
H18C H 0.1551 1.0280 0.2776 0.048 Uiso 1 1 calc R
C19 C 0.2809(5) 0.8448(5) 0.42251(17) 0.0523(10) Uani 1 1 d .
H19A H 0.1702 0.8487 0.4213 0.063 Uiso 1 1 calc R
H19B H 0.2701 0.9531 0.4288 0.063 Uiso 1 1 calc R
H19C H 0.3503 0.7614 0.4608 0.063 Uiso 1 1 calc R
C20 C 0.4195(5) 0.5722(4) 0.3368(2) 0.0464(9) Uani 1 1 d .
H20A H 0.3195 0.5729 0.3172 0.056 Uiso 1 1 calc R
H20B H 0.4456 0.5101 0.3836 0.056 Uiso 1 1 calc R
H20C H 0.5135 0.5198 0.3081 0.056 Uiso 1 1 calc R
C21 C 0.7862(5) 0.4549(4) 0.41317(18) 0.0483(9) Uani 1 1 d .
H21A H 0.8873 0.3885 0.4432 0.058 Uiso 1 1 calc R
H21B H 0.8006 0.4132 0.3692 0.058 Uiso 1 1 calc R
H21C H 0.6908 0.4474 0.4353 0.058 Uiso 1 1 calc R
C22 C 0.6997(5) 0.7458(5) 0.48417(15) 0.0499(10) Uani 1 1 d .
H22A H 0.8005 0.6889 0.5150 0.060 Uiso 1 1 calc R
H22B H 0.6121 0.7196 0.5038 0.060 Uiso 1 1 calc R
H22C H 0.6616 0.8653 0.4788 0.060 Uiso 1 1 calc R
C23 C 0.9578(4) 0.6626(5) 0.37628(16) 0.0407(8) Uani 1 1 d .
H23A H 1.0327 0.6161 0.4178 0.049 Uiso 1 1 calc R
H23B H 0.9457 0.7733 0.3589 0.049 Uiso 1 1 calc R
H23C H 1.0046 0.5914 0.3410 0.049 Uiso 1 1 calc R
C31 C 0.8341(4) 0.1108(4) -0.01047(19) 0.0432(8) Uani 1 1 d .
H31 H 0.7191 0.1869 -0.0176 0.052 Uiso 1 1 calc R
C32 C 0.9296(4) 0.1228(4) 0.04009(17) 0.0411(8) Uani 1 1 d .
H32 H 0.8811 0.2079 0.0676 0.049 Uiso 1 1 calc R
C33 C 1.0951(5) 0.0120(4) 0.05091(17) 0.0418(8) Uani 1 1 d .
H33 H 1.1610 0.0196 0.0862 0.050 Uiso 1 1 calc R

loop_
_atom_site_aniso_label
_atom_site_aniso_U_11
_atom_site_aniso_U_22
_atom_site_aniso_U_33
_atom_site_aniso_U_23
_atom_site_aniso_U_13
_atom_site_aniso_U_12
Ga1 0.02036(15) 0.01876(16) 0.02063(14) -0.00263(10) 0.00021(11) -0.00841(12)
V1 0.0194(2) 0.0193(2) 0.0206(2) -0.00174(16) -0.00023(17) -0.00530(19)
Si1 0.0258(4) 0.0185(4) 0.0253(4) -0.0044(3) -0.0002(3) -0.0102(3)
Si2 0.0266(4) 0.0242(4) 0.0287(4) -0.0037(3) 0.0042(3) -0.0147(3)
Si3 0.0283(4) 0.0252(4) 0.0215(3) -0.0001(3) -0.0032(3) -0.0097(3)
N1 0.0264(12) 0.0183(12) 0.0294(11) -0.0004(9) 0.0018(9) -0.0116(10)
C1 0.0170(13) 0.0213(14) 0.0226(12) -0.0025(10) -0.0002(10) -0.0025(11)
C2 0.0222(14) 0.0292(16) 0.0262(13) -0.0052(11) 0.0007(11) -0.0123(12)
C3 0.0262(15) 0.0311(17) 0.0362(15) -0.0093(12) -0.0009(12) -0.0135(13)
C4 0.0269(15) 0.0369(18) 0.0259(13) -0.0109(12) -0.0043(11) -0.0082(13)
C5 0.0229(14) 0.0301(16) 0.0212(12) 0.0005(11) -0.0034(11) -0.0025(12)
C6 0.0217(14) 0.0230(15) 0.0257(13) 0.0000(10) -0.0029(11) -0.0057(11)
C7 0.0165(13) 0.0263(15) 0.0255(13) -0.0030(10) -0.0049(10) -0.0071(11)
C8 0.0221(14) 0.0263(15) 0.0241(13) 0.0011(10) -0.0045(11) -0.0062(12)
C9 0.0271(15) 0.0210(15) 0.0302(14) 0.0007(11) -0.0051(11) -0.0035(12)
C10 0.0211(14) 0.0286(16) 0.0301(14) -0.0052(12) 0.0029(11) 0.0001(12)
C11 0.0224(15) 0.0369(18) 0.0316(14) -0.0007(12) 0.0050(12) -0.0106(13)
C12 0.0229(15) 0.0319(17) 0.0350(15) -0.0060(12) 0.0026(12) -0.0131(13)
C13 0.0214(13) 0.0204(14) 0.0194(11) -0.0028(9) 0.0000(10) -0.0095(11)
C14 0.056(2) 0.0201(16) 0.0320(15) 0.0031(12) -0.0049(14) -0.0069(15)
C15 0.053(2) 0.047(2) 0.061(2) -0.0185(17) 0.0230(18) -0.0403(19)
C16 0.0336(17) 0.0234(16) 0.0476(18) -0.0073(13) 0.0073(14) -0.0071(14)
C17 0.058(2) 0.0324(19) 0.0436(18) -0.0055(14) -0.0151(16) -0.0246(17)
C18 0.0288(17) 0.041(2) 0.0493(18) -0.0014(15) -0.0055(14) -0.0163(15)
C19 0.055(2) 0.082(3) 0.0443(19) -0.0222(19) 0.0204(17) -0.049(2)
C20 0.042(2) 0.0331(19) 0.071(2) -0.0037(16) -0.0009(17) -0.0244(17)
C21 0.056(2) 0.0322(19) 0.051(2) 0.0124(15) -0.0189(17) -0.0193(18)
C22 0.049(2) 0.060(3) 0.0263(15) -0.0069(15) -0.0050(14) -0.0119(19)
C23 0.0333(18) 0.046(2) 0.0376(16) -0.0001(14) -0.0073(14) -0.0152(16)
C31 0.0256(16) 0.0304(18) 0.065(2) 0.0059(15) 0.0029(15) -0.0091(14)
C32 0.050(2) 0.0333(18) 0.0417(17) -0.0085(14) 0.0142(16) -0.0196(16)
C33 0.048(2) 0.042(2) 0.0411(17) 0.0025(14) -0.0116(15) -0.0271(18)

loop_
_atom_type_symbol
_atom_type_description
_atom_type_scat_dispersion_real
_atom_type_scat_dispersion_imag
_atom_type_scat_source
C C 0.0033 0.0016 'International Tables Vol C Tables 4.2.6.8 and 6.1.1.4'
H H 0.0000 0.0000 'International Tables Vol C Tables 4.2.6.8 and 6.1.1.4'
Ga Ga 0.2307 1.6083 'International Tables Vol C Tables 4.2.6.8 and 6.1.1.4'
N N 0.0061 0.0033 'International Tables Vol C Tables 4.2.6.8 and 6.1.1.4'
Si Si 0.0817 0.0704 'International Tables Vol C Tables 4.2.6.8 and 6.1.1.4'
V V 0.3005 0.5294 'International Tables Vol C Tables 4.2.6.8 and 6.1.1.4'

loop_
_geom_angle_atom_site_label_1
_geom_angle_atom_site_label_2
_geom_angle_atom_site_label_3
_geom_angle
_geom_angle_site_symmetry_1
_geom_angle_site_symmetry_3
C7 Ga1 C1 92.37(10) . .
C7 Ga1 C13 124.15(10) . .
C1 Ga1 C13 130.34(11) . .
C7 Ga1 N1 117.21(11) . .
C1 Ga1 N1 109.29(10) . .
C13 Ga1 N1 84.53(9) . .
C7 Ga1 Si1 133.14(8) . .
C1 Ga1 Si1 131.52(7) . .
C13 Ga1 Si1 42.63(8) . .
N1 Ga1 Si1 41.90(6) . .
C7 Ga1 V1 46.23(8) . .
C1 Ga1 V1 46.23(7) . .
C13 Ga1 V1 148.42(8) . .
N1 Ga1 V1 127.05(6) . .
Si1 Ga1 V1 168.94(2) . .
C6 V1 C8 130.61(10) . .
C6 V1 C2 68.15(11) . .
C8 V1 C2 94.58(10) . .
C6 V1 C12 90.75(11) . .
C8 V1 C12 67.85(11) . .
C2 V1 C12 133.67(10) . .
C6 V1 C1 38.69(10) . .
C8 V1 C1 99.98(10) . .
C2 V1 C1 38.28(10) . .
C12 V1 C1 100.57(11) . .
C6 V1 C7 98.24(10) . .
C8 V1 C7 38.42(11) . .
C2 V1 C7 102.25(10) . .
C12 V1 C7 38.28(10) . .
C1 V1 C7 83.36(10) . .
C6 V1 C5 38.01(10) . .
C8 V1 C5 168.60(11) . .
C2 V1 C5 80.16(11) . .
C12 V1 C5 108.55(12) . .
C1 V1 C5 69.63(10) . .
C7 V1 C5 132.59(11) . .
C6 V1 C11 110.40(11) . .
C8 V1 C11 79.83(11) . .
C2 V1 C11 171.23(11) . .
C12 V1 C11 37.84(11) . .
C1 V1 C11 135.68(12) . .
C7 V1 C11 69.18(11) . .
C5 V1 C11 104.09(11) . .
C6 V1 C3 80.23(12) . .
C8 V1 C3 114.54(11) . .
C2 V1 C3 37.82(10) . .
C12 V1 C3 169.70(11) . .
C1 V1 C3 69.27(11) . .
C7 V1 C3 137.86(10) . .
C5 V1 C3 67.03(12) . .
C11 V1 C3 150.91(11) . .
C6 V1 C9 167.88(11) . .
C8 V1 C9 38.04(10) . .
C2 V1 C9 112.41(11) . .
C12 V1 C9 80.36(12) . .
C1 V1 C9 134.81(10) . .
C7 V1 C9 69.68(11) . .
C5 V1 C9 153.34(10) . .
C11 V1 C9 67.07(11) . .
C3 V1 C9 107.79(12) . .
C6 V1 C4 68.14(11) . .
C8 V1 C4 149.10(12) . .
C2 V1 C4 68.12(10) . .
C12 V1 C4 142.46(12) . .
C1 V1 C4 82.37(10) . .
C7 V1 C4 165.28(10) . .
C5 V1 C4 37.12(11) . .
C11 V1 C4 119.86(11) . .
C3 V1 C4 37.34(11) . .
C9 V1 C4 123.75(12) . .
C6 V1 C10 145.12(11) . .
C8 V1 C10 67.93(10) . .
C2 V1 C10 146.19(12) . .
C12 V1 C10 67.97(12) . .
C1 V1 C10 165.50(11) . .
C7 V1 C10 82.16(11) . .
C5 V1 C10 121.57(10) . .
C11 V1 C10 37.09(12) . .
C3 V1 C10 122.32(12) . .
C9 V1 C10 37.26(10) . .
C4 V1 C10 112.13(11) . .
N1 Si1 C17 107.60(14) . .
N1 Si1 C16 108.54(13) . .
C17 Si1 C16 104.45(16) . .
N1 Si1 C13 98.34(11) . .
C17 Si1 C13 118.95(14) . .
C16 Si1 C13 118.12(14) . .
N1 Si1 Ga1 50.25(7) . .
C17 Si1 Ga1 126.73(12) . .
C16 Si1 Ga1 127.65(11) . .
C13 Si1 Ga1 48.09(7) . .
C20 Si2 C18 103.98(17) . .
C20 Si2 C19 106.40(18) . .
C18 Si2 C19 107.26(17) . .
C20 Si2 C13 112.57(14) . .
C18 Si2 C13 113.40(13) . .
C19 Si2 C13 112.59(14) . .
C21 Si3 C23 103.81(17) . .
C21 Si3 C22 104.84(17) . .
C23 Si3 C22 107.31(17) . .
C21 Si3 C13 115.10(14) . .
C23 Si3 C13 113.53(13) . .
C22 Si3 C13 111.49(14) . .
C15 N1 C14 109.2(3) . .
C15 N1 Si1 115.8(2) . .
C14 N1 Si1 114.64(19) . .
C15 N1 Ga1 113.86(19) . .
C14 N1 Ga1 114.32(19) . .
Si1 N1 Ga1 87.85(9) . .
C2 C1 C6 115.9(2) . .
C2 C1 Ga1 115.53(18) . .
C6 C1 Ga1 114.2(2) . .
C2 C1 V1 70.75(15) . .
C6 C1 V1 69.77(14) . .
Ga1 C1 V1 91.92(10) . .
C3 C2 C1 122.1(2) . .
C3 C2 V1 72.17(16) . .
C1 C2 V1 70.97(15) . .
C3 C2 H2 119.0 . .
C1 C2 H2 119.0 . .
V1 C2 H2 130.7 . .
C4 C3 C2 120.3(3) . .
C4 C3 V1 71.65(17) . .
C2 C3 V1 70.01(17) . .
C4 C3 H3 119.8 . .
C2 C3 H3 119.8 . .
V1 C3 H3 131.3 . .
C5 C4 C3 119.2(3) . .
C5 C4 V1 70.79(16) . .
C3 C4 V1 71.01(16) . .
C5 C4 H4 120.4 . .
C3 C4 H4 120.4 . .
V1 C4 H4 130.3 . .
C4 C5 C6 120.4(3) . .
C4 C5 V1 72.09(16) . .
C6 C5 V1 69.44(15) . .
C4 C5 H5 119.8 . .
C6 C5 H5 119.8 . .
V1 C5 H5 131.5 . .
C5 C6 C1 122.2(3) . .
C5 C6 V1 72.55(16) . .
C1 C6 V1 71.54(15) . .
C5 C6 H6 118.9 . .
C1 C6 H6 118.9 . .
V1 C6 H6 129.6 . .
C12 C7 C8 116.1(2) . .
C12 C7 Ga1 118.5(2) . .
C8 C7 Ga1 111.66(19) . .
C12 C7 V1 70.77(16) . .
C8 C7 V1 70.47(15) . .
Ga1 C7 V1 92.18(10) . .
C9 C8 C7 122.5(2) . .
C9 C8 V1 72.41(15) . .
C7 C8 V1 71.11(15) . .
C9 C8 H8 118.7 . .
C7 C8 H8 118.7 . .
V1 C8 H8 130.6 . .
C10 C9 C8 119.3(3) . .
C10 C9 V1 71.74(16) . .
C8 C9 V1 69.55(15) . .
C10 C9 H9 120.3 . .
C8 C9 H9 120.3 . .
V1 C9 H9 131.0 . .
C11 C10 C9 119.5(3) . .
C11 C10 V1 70.86(16) . .
C9 C10 V1 71.00(15) . .
C11 C10 H10 120.2 . .
C9 C10 H10 120.2 . .
V1 C10 H10 130.5 . .
C10 C11 C12 120.7(3) . .
C10 C11 V1 72.05(17) . .
C12 C11 V1 70.10(16) . .
C10 C11 H11 119.6 . .
C12 C11 H11 119.6 . .
V1 C11 H11 131.0 . .
C11 C12 C7 121.7(3) . .
C11 C12 V1 72.06(18) . .
C7 C12 V1 70.95(16) . .
C11 C12 H12 119.1 . .
C7 C12 H12 119.1 . .
V1 C12 H12 130.6 . .
Si1 C13 Si2 114.84(14) . .
Si1 C13 Si3 112.65(14) . .
Si2 C13 Si3 113.59(13) . .
Si1 C13 Ga1 89.28(10) . .
Si2 C13 Ga1 111.17(13) . .
Si3 C13 Ga1 113.05(13) . .
N1 C14 H14A 109.5 . .
N1 C14 H14B 109.5 . .
H14A C14 H14B 109.5 . .
N1 C14 H14C 109.5 . .
H14A C14 H14C 109.5 . .
H14B C14 H14C 109.5 . .
N1 C15 H15A 109.5 . .
N1 C15 H15B 109.5 . .
H15A C15 H15B 109.5 . .
N1 C15 H15C 109.5 . .
H15A C15 H15C 109.5 . .
H15B C15 H15C 109.5 . .
Si1 C16 H16A 109.5 . .
Si1 C16 H16B 109.5 . .
H16A C16 H16B 109.5 . .
Si1 C16 H16C 109.5 . .
H16A C16 H16C 109.5 . .
H16B C16 H16C 109.5 . .
Si1 C17 H17A 109.5 . .
Si1 C17 H17B 109.5 . .
H17A C17 H17B 109.5 . .
Si1 C17 H17C 109.5 . .
H17A C17 H17C 109.5 . .
H17B C17 H17C 109.5 . .
Si2 C18 H18A 109.5 . .
Si2 C18 H18B 109.5 . .
H18A C18 H18B 109.5 . .
Si2 C18 H18C 109.5 . .
H18A C18 H18C 109.5 . .
H18B C18 H18C 109.5 . .
Si2 C19 H19A 109.5 . .
Si2 C19 H19B 109.5 . .
H19A C19 H19B 109.5 . .
Si2 C19 H19C 109.5 . .
H19A C19 H19C 109.5 . .
H19B C19 H19C 109.5 . .
Si2 C20 H20A 109.5 . .
Si2 C20 H20B 109.5 . .
H20A C20 H20B 109.5 . .
Si2 C20 H20C 109.5 . .
H20A C20 H20C 109.5 . .
H20B C20 H20C 109.5 . .
Si3 C21 H21A 109.5 . .
Si3 C21 H21B 109.5 . .
H21A C21 H21B 109.5 . .
Si3 C21 H21C 109.5 . .
H21A C21 H21C 109.5 . .
H21B C21 H21C 109.5 . .
Si3 C22 H22A 109.5 . .
Si3 C22 H22B 109.5 . .
H22A C22 H22B 109.5 . .
Si3 C22 H22C 109.5 . .
H22A C22 H22C 109.5 . .
H22B C22 H22C 109.5 . .
Si3 C23 H23A 109.5 . .
Si3 C23 H23B 109.5 . .
H23A C23 H23B 109.5 . .
Si3 C23 H23C 109.5 . .
H23A C23 H23C 109.5 . .
H23B C23 H23C 109.5 . .
C32 C31 C33 120.0(3) . 2_755
C32 C31 H31 120.0 . .
C33 C31 H31 120.0 2_755 .
C33 C32 C31 120.0(3) . .
C33 C32 H32 120.0 . .
C31 C32 H32 120.0 . .
C32 C33 C31 119.9(3) . 2_755
C32 C33 H33 120.0 . .
C31 C33 H33 120.0 2_755 .

loop_
_geom_bond_atom_site_label_1
_geom_bond_atom_site_label_2
_geom_bond_distance
_geom_bond_site_symmetry_2
Ga1 C7 2.007(3) .
Ga1 C1 2.017(3) .
Ga1 C13 2.053(2) .
Ga1 N1 2.122(2) .
Ga1 Si1 2.7582(8) .
Ga1 V1 3.0212(5) .
V1 C6 2.160(3) .
V1 C8 2.175(3) .
V1 C2 2.180(3) .
V1 C12 2.181(3) .
V1 C1 2.183(3) .
V1 C7 2.183(3) .
V1 C5 2.200(3) .
V1 C11 2.207(3) .
V1 C3 2.209(3) .
V1 C9 2.213(3) .
V1 C4 2.217(3) .
V1 C10 2.222(3) .
Si1 N1 1.843(2) .
Si1 C17 1.861(3) .
Si1 C16 1.864(3) .
Si1 C13 1.868(3) .
Si2 C20 1.871(3) .
Si2 C18 1.875(3) .
Si2 C19 1.879(3) .
Si2 C13 1.881(3) .
Si3 C21 1.874(4) .
Si3 C23 1.880(3) .
Si3 C22 1.883(3) .
Si3 C13 1.891(3) .
N1 C15 1.481(4) .
N1 C14 1.490(4) .
C1 C2 1.431(4) .
C1 C6 1.439(4) .
C2 C3 1.422(4) .
C2 H2 0.9500 .
C3 C4 1.417(4) .
C3 H3 0.9500 .
C4 C5 1.406(4) .
C4 H4 0.9500 .
C5 C6 1.420(4) .
C5 H5 0.9500 .
C6 H6 0.9500 .
C7 C12 1.431(4) .
C7 C8 1.434(4) .
C8 C9 1.430(4) .
C8 H8 0.9500 .
C9 C10 1.417(4) .
C9 H9 0.9500 .
C10 C11 1.409(4) .
C10 H10 0.9500 .
C11 C12 1.423(4) .
C11 H11 0.9500 .
C12 H12 0.9500 .
C14 H14A 0.9800 .
C14 H14B 0.9800 .
C14 H14C 0.9800 .
C15 H15A 0.9800 .
C15 H15B 0.9800 .
C15 H15C 0.9800 .
C16 H16A 0.9800 .
C16 H16B 0.9800 .
C16 H16C 0.9800 .
C17 H17A 0.9800 .
C17 H17B 0.9800 .
C17 H17C 0.9800 .
C18 H18A 0.9800 .
C18 H18B 0.9800 .
C18 H18C 0.9800 .
C19 H19A 0.9800 .
C19 H19B 0.9800 .
C19 H19C 0.9800 .
C20 H20A 0.9800 .
C20 H20B 0.9800 .
C20 H20C 0.9800 .
C21 H21A 0.9800 .
C21 H21B 0.9800 .
C21 H21C 0.9800 .
C22 H22A 0.9800 .
C22 H22B 0.9800 .
C22 H22C 0.9800 .
C23 H23A 0.9800 .
C23 H23B 0.9800 .
C23 H23C 0.9800 .
C31 C32 1.373(5) .
C31 C33 1.381(5) 2_755
C31 H31 0.9500 .
C32 C33 1.371(5) .
C32 H32 0.9500 .
C33 C31 1.381(5) 2_755
C33 H33 0.9500 .

loop_
_geom_torsion_atom_site_label_1
_geom_torsion_atom_site_label_2
_geom_torsion_atom_site_label_3
_geom_torsion_atom_site_label_4
_geom_torsion
_geom_torsion_site_symmetry_1
_geom_torsion_site_symmetry_4
C7 Ga1 Si1 N1 83.91(15) . .
C1 Ga1 Si1 N1 -70.97(14) . .
C13 Ga1 Si1 N1 -179.32(15) . .
V1 Ga1 Si1 N1 2.41(16) . .
C7 Ga1 Si1 C17 1.38(18) . .
C1 Ga1 Si1 C17 -153.50(17) . .
C13 Ga1 Si1 C17 98.15(18) . .
N1 Ga1 Si1 C17 -82.54(17) . .
V1 Ga1 Si1 C17 -80.13(18) . .
C7 Ga1 Si1 C16 167.06(17) . .
C1 Ga1 Si1 C16 12.18(17) . .
C13 Ga1 Si1 C16 -96.17(17) . .
N1 Ga1 Si1 C16 83.15(16) . .
V1 Ga1 Si1 C16 85.56(18) . .
C7 Ga1 Si1 C13 -96.77(16) . .
C1 Ga1 Si1 C13 108.35(15) . .
N1 Ga1 Si1 C13 179.32(15) . .
V1 Ga1 Si1 C13 -178.28(15) . .
C17 Si1 N1 C15 8.0(3) . .
C16 Si1 N1 C15 120.4(2) . .
C13 Si1 N1 C15 -116.1(2) . .
Ga1 Si1 N1 C15 -115.6(2) . .
C17 Si1 N1 C14 -120.6(2) . .
C16 Si1 N1 C14 -8.1(3) . .
C13 Si1 N1 C14 115.3(2) . .
Ga1 Si1 N1 C14 115.9(2) . .
C17 Si1 N1 Ga1 123.52(13) . .
C16 Si1 N1 Ga1 -123.99(13) . .
C13 Si1 N1 Ga1 -0.51(11) . .
C7 Ga1 N1 C15 -8.0(2) . .
C1 Ga1 N1 C15 -111.2(2) . .
C13 Ga1 N1 C15 117.8(2) . .
Si1 Ga1 N1 C15 117.4(2) . .
V1 Ga1 N1 C15 -62.1(2) . .
C7 Ga1 N1 C14 118.5(2) . .
C1 Ga1 N1 C14 15.3(2) . .
C13 Ga1 N1 C14 -115.7(2) . .
Si1 Ga1 N1 C14 -116.2(2) . .
V1 Ga1 N1 C14 64.4(2) . .
C7 Ga1 N1 Si1 -125.33(10) . .
C1 Ga1 N1 Si1 131.42(10) . .
C13 Ga1 N1 Si1 0.47(10) . .
V1 Ga1 N1 Si1 -179.42(4) . .
C7 Ga1 C1 C2 72.9(2) . .
C13 Ga1 C1 C2 -67.7(2) . .
N1 Ga1 C1 C2 -167.18(18) . .
Si1 Ga1 C1 C2 -125.20(17) . .
V1 Ga1 C1 C2 69.54(18) . .
C7 Ga1 C1 C6 -65.3(2) . .
C13 Ga1 C1 C6 154.12(18) . .
N1 Ga1 C1 C6 54.6(2) . .
Si1 Ga1 C1 C6 96.62(19) . .
V1 Ga1 C1 C6 -68.63(18) . .
C7 Ga1 C1 V1 3.32(12) . .
C13 Ga1 C1 V1 -137.24(11) . .
N1 Ga1 C1 V1 123.27(9) . .
Si1 Ga1 C1 V1 165.25(3) . .
C6 V1 C1 C2 128.4(2) . .
C8 V1 C1 C2 -84.72(16) . .
C12 V1 C1 C2 -153.83(16) . .
C7 V1 C1 C2 -119.49(16) . .
C5 V1 C1 C2 100.15(17) . .
C11 V1 C1 C2 -170.34(16) . .
C3 V1 C1 C2 27.89(15) . .
C9 V1 C1 C2 -67.0(2) . .
C4 V1 C1 C2 64.09(16) . .
C10 V1 C1 C2 -117.2(4) . .
C8 V1 C1 C6 146.88(17) . .
C2 V1 C1 C6 -128.4(2) . .
C12 V1 C1 C6 77.77(18) . .
C7 V1 C1 C6 112.11(18) . .
C5 V1 C1 C6 -28.25(17) . .
C11 V1 C1 C6 61.3(2) . .
C3 V1 C1 C6 -100.51(18) . .
C9 V1 C1 C6 164.63(18) . .
C4 V1 C1 C6 -64.31(18) . .
C10 V1 C1 C6 114.4(4) . .
C6 V1 C1 Ga1 -115.2(2) . .
C8 V1 C1 Ga1 31.71(13) . .
C2 V1 C1 Ga1 116.43(18) . .
C12 V1 C1 Ga1 -37.40(12) . .
C7 V1 C1 Ga1 -3.06(11) . .
C5 V1 C1 Ga1 -143.42(14) . .
C11 V1 C1 Ga1 -53.91(17) . .
C3 V1 C1 Ga1 144.31(13) . .
C9 V1 C1 Ga1 49.46(19) . .
C4 V1 C1 Ga1 -179.48(13) . .
C10 V1 C1 Ga1 -0.8(5) . .
C6 C1 C2 C3 1.5(4) . .
Ga1 C1 C2 C3 -135.9(2) . .
V1 C1 C2 C3 -53.3(2) . .
C6 C1 C2 V1 54.8(2) . .
Ga1 C1 C2 V1 -82.68(14) . .
C6 V1 C2 C3 102.63(19) . .
C8 V1 C2 C3 -125.20(18) . .
C12 V1 C2 C3 171.31(17) . .
C1 V1 C2 C3 134.5(2) . .
C7 V1 C2 C3 -163.30(17) . .
C5 V1 C2 C3 65.00(18) . .
C9 V1 C2 C3 -90.45(18) . .
C4 V1 C2 C3 28.37(17) . .
C10 V1 C2 C3 -69.1(3) . .
C6 V1 C2 C1 -31.86(15) . .
C8 V1 C2 C1 100.32(16) . .
C12 V1 C2 C1 36.8(2) . .
C7 V1 C2 C1 62.22(16) . .
C5 V1 C2 C1 -69.49(16) . .
C3 V1 C2 C1 -134.5(2) . .
C9 V1 C2 C1 135.07(15) . .
C4 V1 C2 C1 -106.12(17) . .
C10 V1 C2 C1 156.41(18) . .
C1 C2 C3 C4 -0.3(4) . .
V1 C2 C3 C4 -53.1(2) . .
C1 C2 C3 V1 52.7(2) . .
C6 V1 C3 C4 66.60(18) . .
C8 V1 C3 C4 -163.05(17) . .
C2 V1 C3 C4 133.4(3) . .
C12 V1 C3 C4 95.7(6) . .
C1 V1 C3 C4 105.18(19) . .
C7 V1 C3 C4 158.13(17) . .
C5 V1 C3 C4 29.29(17) . .
C11 V1 C3 C4 -48.1(3) . .
C9 V1 C3 C4 -122.76(18) . .
C10 V1 C3 C4 -84.6(2) . .
C6 V1 C3 C2 -66.78(17) . .
C8 V1 C3 C2 63.57(19) . .
C12 V1 C3 C2 -37.7(7) . .
C1 V1 C3 C2 -28.20(16) . .
C7 V1 C3 C2 24.7(2) . .
C5 V1 C3 C2 -104.09(19) . .
C11 V1 C3 C2 178.5(2) . .
C9 V1 C3 C2 103.86(18) . .
C4 V1 C3 C2 -133.4(3) . .
C10 V1 C3 C2 142.04(17) . .
C2 C3 C4 C5 -1.5(4) . .
V1 C3 C4 C5 -53.8(2) . .
C2 C3 C4 V1 52.3(2) . .
C6 V1 C4 C5 28.76(16) . .
C8 V1 C4 C5 162.81(19) . .
C2 V1 C4 C5 103.03(18) . .
C12 V1 C4 C5 -31.3(3) . .
C1 V1 C4 C5 66.12(17) . .
C7 V1 C4 C5 52.0(5) . .
C11 V1 C4 C5 -72.94(19) . .
C3 V1 C4 C5 131.7(2) . .
C9 V1 C4 C5 -153.92(16) . .
C10 V1 C4 C5 -113.53(17) . .
C6 V1 C4 C3 -102.97(19) . .
C8 V1 C4 C3 31.1(3) . .
C2 V1 C4 C3 -28.70(17) . .
C12 V1 C4 C3 -163.03(18) . .
C1 V1 C4 C3 -65.60(18) . .
C7 V1 C4 C3 -79.7(5) . .
C5 V1 C4 C3 -131.7(2) . .
C11 V1 C4 C3 155.33(17) . .
C9 V1 C4 C3 74.4(2) . .
C10 V1 C4 C3 114.75(18) . .
C3 C4 C5 C6 2.0(4) . .
V1 C4 C5 C6 -51.9(2) . .
C3 C4 C5 V1 53.9(2) . .
C6 V1 C5 C4 -133.5(3) . .
C8 V1 C5 C4 -129.8(6) . .
C2 V1 C5 C4 -66.58(17) . .
C12 V1 C5 C4 160.49(16) . .
C1 V1 C5 C4 -104.82(19) . .
C7 V1 C5 C4 -164.22(16) . .
C11 V1 C5 C4 121.26(18) . .
C3 V1 C5 C4 -29.45(16) . .
C9 V1 C5 C4 54.5(3) . .
C10 V1 C5 C4 85.5(2) . .
C8 V1 C5 C6 3.7(7) . .
C2 V1 C5 C6 66.95(18) . .
C12 V1 C5 C6 -65.98(19) . .
C1 V1 C5 C6 28.71(17) . .
C7 V1 C5 C6 -30.7(2) . .
C11 V1 C5 C6 -105.21(18) . .
C3 V1 C5 C6 104.07(19) . .
C9 V1 C5 C6 -171.9(2) . .
C4 V1 C5 C6 133.5(3) . .
C10 V1 C5 C6 -141.02(18) . .
C4 C5 C6 C1 -0.8(4) . .
V1 C5 C6 C1 -53.8(2) . .
C4 C5 C6 V1 53.1(2) . .
C2 C1 C6 C5 -1.0(4) . .
Ga1 C1 C6 C5 137.0(2) . .
V1 C1 C6 C5 54.3(2) . .
C2 C1 C6 V1 -55.3(2) . .
Ga1 C1 C6 V1 82.71(14) . .
C8 V1 C6 C5 -179.04(18) . .
C2 V1 C6 C5 -102.36(19) . .
C12 V1 C6 C5 120.00(18) . .
C1 V1 C6 C5 -133.9(3) . .
C7 V1 C6 C5 157.69(18) . .
C11 V1 C6 C5 86.91(19) . .
C3 V1 C6 C5 -64.98(18) . .
C9 V1 C6 C5 162.5(5) . .
C4 V1 C6 C5 -28.13(17) . .
C10 V1 C6 C5 69.6(3) . .
C8 V1 C6 C1 -45.1(2) . .
C2 V1 C6 C1 31.54(16) . .
C12 V1 C6 C1 -106.09(17) . .
C7 V1 C6 C1 -68.41(17) . .
C5 V1 C6 C1 133.9(3) . .
C11 V1 C6 C1 -139.19(17) . .
C3 V1 C6 C1 68.92(17) . .
C9 V1 C6 C1 -63.6(6) . .
C4 V1 C6 C1 105.78(19) . .
C10 V1 C6 C1 -156.50(19) . .
C1 Ga1 C7 C12 65.9(2) . .
C13 Ga1 C7 C12 -149.9(2) . .
N1 Ga1 C7 C12 -47.2(3) . .
Si1 Ga1 C7 C12 -95.5(2) . .
V1 Ga1 C7 C12 69.2(2) . .
C1 Ga1 C7 C8 -73.1(2) . .
C13 Ga1 C7 C8 71.0(2) . .
N1 Ga1 C7 C8 173.70(17) . .
Si1 Ga1 C7 C8 125.40(17) . .
V1 Ga1 C7 C8 -69.83(18) . .
C1 Ga1 C7 V1 -3.32(11) . .
C13 Ga1 C7 V1 140.88(10) . .
N1 Ga1 C7 V1 -116.46(10) . .
Si1 Ga1 C7 V1 -164.77(3) . .
C6 V1 C7 C12 -80.65(17) . .
C8 V1 C7 C12 128.2(2) . .
C2 V1 C7 C12 -149.96(17) . .
C1 V1 C7 C12 -116.47(17) . .
C5 V1 C7 C12 -62.1(2) . .
C11 V1 C7 C12 28.11(17) . .
C3 V1 C7 C12 -165.18(18) . .
C9 V1 C7 C12 100.43(18) . .
C4 V1 C7 C12 -102.4(5) . .
C10 V1 C7 C12 64.11(17) . .
C6 V1 C7 C8 151.13(16) . .
C2 V1 C7 C8 81.83(17) . .
C12 V1 C7 C8 -128.2(2) . .
C1 V1 C7 C8 115.32(17) . .
C5 V1 C7 C8 169.65(16) . .
C11 V1 C7 C8 -100.10(18) . .
C3 V1 C7 C8 66.6(2) . .
C9 V1 C7 C8 -27.78(16) . .
C4 V1 C7 C8 129.4(4) . .
C10 V1 C7 C8 -64.10(17) . .
C6 V1 C7 Ga1 38.89(12) . .
C8 V1 C7 Ga1 -112.24(19) . .
C2 V1 C7 Ga1 -30.41(13) . .
C12 V1 C7 Ga1 119.5(2) . .
C1 V1 C7 Ga1 3.08(11) . .
C5 V1 C7 Ga1 57.41(17) . .
C11 V1 C7 Ga1 147.66(14) . .
C3 V1 C7 Ga1 -45.6(2) . .
C9 V1 C7 Ga1 -140.02(14) . .
C4 V1 C7 Ga1 17.2(5) . .
C10 V1 C7 Ga1 -176.34(12) . .
C12 C7 C8 C9 -2.4(4) . .
Ga1 C7 C8 C9 137.7(2) . .
V1 C7 C8 C9 53.3(2) . .
C12 C7 C8 V1 -55.7(2) . .
Ga1 C7 C8 V1 84.41(14) . .
C6 V1 C8 C9 -173.82(18) . .
C2 V1 C8 C9 121.22(18) . .
C12 V1 C8 C9 -103.11(19) . .
C1 V1 C8 C9 159.45(18) . .
C7 V1 C8 C9 -134.8(2) . .
C5 V1 C8 C9 -176.8(5) . .
C11 V1 C8 C9 -65.60(18) . .
C3 V1 C8 C9 87.79(19) . .
C4 V1 C8 C9 67.7(3) . .
C10 V1 C8 C9 -28.89(18) . .
C6 V1 C8 C7 -39.0(2) . .
C2 V1 C8 C7 -103.97(16) . .
C12 V1 C8 C7 31.70(15) . .
C1 V1 C8 C7 -65.74(17) . .
C5 V1 C8 C7 -42.0(7) . .
C11 V1 C8 C7 69.22(17) . .
C3 V1 C8 C7 -137.39(16) . .
C9 V1 C8 C7 134.8(2) . .
C4 V1 C8 C7 -157.53(19) . .
C10 V1 C8 C7 105.92(18) . .
C7 C8 C9 C10 0.9(4) . .
V1 C8 C9 C10 53.6(2) . .
C7 C8 C9 V1 -52.8(2) . .
C6 V1 C9 C10 -109.4(5) . .
C8 V1 C9 C10 -132.3(3) . .
C2 V1 C9 C10 160.46(18) . .
C12 V1 C9 C10 -66.10(19) . .
C1 V1 C9 C10 -161.47(18) . .
C7 V1 C9 C10 -104.3(2) . .
C5 V1 C9 C10 46.3(4) . .
C11 V1 C9 C10 -29.03(18) . .
C3 V1 C9 C10 120.37(19) . .
C4 V1 C9 C10 82.5(2) . .
C6 V1 C9 C8 22.9(6) . .
C2 V1 C9 C8 -67.2(2) . .
C12 V1 C9 C8 66.20(18) . .
C1 V1 C9 C8 -29.2(3) . .
C7 V1 C9 C8 28.04(17) . .
C5 V1 C9 C8 178.6(2) . .
C11 V1 C9 C8 103.3(2) . .
C3 V1 C9 C8 -107.32(18) . .
C4 V1 C9 C8 -145.16(17) . .
C10 V1 C9 C8 132.3(3) . .
C8 C9 C10 C11 1.0(4) . .
V1 C9 C10 C11 53.6(2) . .
C8 C9 C10 V1 -52.6(2) . .
C6 V1 C10 C11 27.6(3) . .
C8 V1 C10 C11 -102.73(19) . .
C2 V1 C10 C11 -165.95(18) . .
C12 V1 C10 C11 -28.68(17) . .
C1 V1 C10 C11 -67.9(5) . .
C7 V1 C10 C11 -65.63(18) . .
C5 V1 C10 C11 70.2(2) . .
C3 V1 C10 C11 151.38(17) . .
C9 V1 C10 C11 -132.2(3) . .
C4 V1 C10 C11 110.69(18) . .
C6 V1 C10 C9 159.7(2) . .
C8 V1 C10 C9 29.46(18) . .
C2 V1 C10 C9 -33.8(3) . .
C12 V1 C10 C9 103.5(2) . .
C1 V1 C10 C9 64.3(5) . .
C7 V1 C10 C9 66.55(19) . .
C5 V1 C10 C9 -157.62(18) . .
C11 V1 C10 C9 132.2(3) . .
C3 V1 C10 C9 -76.4(2) . .
C4 V1 C10 C9 -117.12(19) . .
C9 C10 C11 C12 -1.2(4) . .
V1 C10 C11 C12 52.5(3) . .
C9 C10 C11 V1 -53.6(2) . .
C6 V1 C11 C10 -163.61(16) . .
C8 V1 C11 C10 66.69(17) . .
C12 V1 C11 C10 133.5(3) . .
C1 V1 C11 C10 160.61(16) . .
C7 V1 C11 C10 105.12(18) . .
C5 V1 C11 C10 -124.26(17) . .
C3 V1 C11 C10 -56.4(3) . .
C9 V1 C11 C10 29.15(16) . .
C4 V1 C11 C10 -87.76(19) . .
C6 V1 C11 C12 62.87(19) . .
C8 V1 C11 C12 -66.84(18) . .
C1 V1 C11 C12 27.1(2) . .
C7 V1 C11 C12 -28.41(17) . .
C5 V1 C11 C12 102.21(18) . .
C3 V1 C11 C12 170.1(2) . .
C9 V1 C11 C12 -104.37(19) . .
C4 V1 C11 C12 138.71(18) . .
C10 V1 C11 C12 -133.5(3) . .
C10 C11 C12 C7 -0.5(4) . .
V1 C11 C12 C7 52.9(2) . .
C10 C11 C12 V1 -53.4(3) . .
C8 C7 C12 C11 2.2(4) . .
Ga1 C7 C12 C11 -135.1(3) . .
V1 C7 C12 C11 -53.4(3) . .
C8 C7 C12 V1 55.6(2) . .
Ga1 C7 C12 V1 -81.73(17) . .
C6 V1 C12 C11 -123.47(18) . .
C8 V1 C12 C11 102.31(19) . .
C2 V1 C12 C11 176.68(16) . .
C1 V1 C12 C11 -161.12(17) . .
C7 V1 C12 C11 134.1(3) . .
C5 V1 C12 C11 -89.23(18) . .
C3 V1 C12 C11 -152.1(6) . .
C9 V1 C12 C11 64.81(18) . .
C4 V1 C12 C11 -69.9(2) . .
C10 V1 C12 C11 28.15(16) . .
C6 V1 C12 C7 102.42(16) . .
C8 V1 C12 C7 -31.81(16) . .
C2 V1 C12 C7 42.6(2) . .
C1 V1 C12 C7 64.76(17) . .
C5 V1 C12 C7 136.65(16) . .
C11 V1 C12 C7 -134.1(3) . .
C3 V1 C12 C7 73.8(6) . .
C9 V1 C12 C7 -69.31(17) . .
C4 V1 C12 C7 155.96(17) . .
C10 V1 C12 C7 -105.97(18) . .
N1 Si1 C13 Si2 -112.56(14) . .
C17 Si1 C13 Si2 131.95(17) . .
C16 Si1 C13 Si2 3.7(2) . .
Ga1 Si1 C13 Si2 -113.09(16) . .
N1 Si1 C13 Si3 115.30(13) . .
C17 Si1 C13 Si3 -0.2(2) . .
C16 Si1 C13 Si3 -128.42(16) . .
Ga1 Si1 C13 Si3 114.77(16) . .
N1 Si1 C13 Ga1 0.53(12) . .
C17 Si1 C13 Ga1 -114.95(15) . .
C16 Si1 C13 Ga1 116.80(14) . .
C20 Si2 C13 Si1 171.02(16) . .
C18 Si2 C13 Si1 53.31(19) . .
C19 Si2 C13 Si1 -68.7(2) . .
C20 Si2 C13 Si3 -57.30(19) . .
C18 Si2 C13 Si3 -175.01(15) . .
C19 Si2 C13 Si3 63.0(2) . .
C20 Si2 C13 Ga1 71.55(18) . .
C18 Si2 C13 Ga1 -46.16(19) . .
C19 Si2 C13 Ga1 -168.18(17) . .
C21 Si3 C13 Si1 178.92(16) . .
C23 Si3 C13 Si1 -61.66(19) . .
C22 Si3 C13 Si1 59.7(2) . .
C21 Si3 C13 Si2 46.2(2) . .
C23 Si3 C13 Si2 165.59(15) . .
C22 Si3 C13 Si2 -73.1(2) . .
C21 Si3 C13 Ga1 -81.72(19) . .
C23 Si3 C13 Ga1 37.7(2) . .
C22 Si3 C13 Ga1 159.05(17) . .
C7 Ga1 C13 Si1 118.89(13) . .
C1 Ga1 C13 Si1 -111.20(13) . .
N1 Ga1 C13 Si1 -0.46(10) . .
V1 Ga1 C13 Si1 179.37(5) . .
C7 Ga1 C13 Si2 -124.65(14) . .
C1 Ga1 C13 Si2 5.3(2) . .
N1 Ga1 C13 Si2 116.01(14) . .
Si1 Ga1 C13 Si2 116.46(17) . .
V1 Ga1 C13 Si2 -64.2(2) . .
C7 Ga1 C13 Si3 4.5(2) . .
C1 Ga1 C13 Si3 134.40(14) . .
N1 Ga1 C13 Si3 -114.86(14) . .
Si1 Ga1 C13 Si3 -114.40(18) . .
V1 Ga1 C13 Si3 65.0(2) . .
C33 C31 C32 C33 -0.6(6) 2_755 .
C31 C32 C33 C31 0.6(6) . 2_755
